data_4341719
loop_
_publ_author_name
'Zheng, Sipeng'
'Siegler, Maxime A.'
'Roubeau, Olivier'
'Bonnet, Sylvestre'

_publ_section_title
;
 Influence of Selenocyanate Ligands on the Transition Temperature and
 Cooperativity of bapbpy-Based Fe(II) Spin-Crossover Compounds.
;
_journal_name_full 'Inorganic chemistry'
_journal_page_first 141120111827001
_journal_paper_doi 10.1021/ic502381m
_journal_year 2014
_chemical_formula_moiety 'C24 H20 Fe N8 Se2'
_chemical_formula_sum 'C24 H20 Fe N8 Se2'
_chemical_formula_weight 634.25
_chemical_name_systematic
; 
 ? 
;
_space_group_IT_number 15
_symmetry_cell_setting monoclinic
_symmetry_space_group_name_Hall '-C 2yc'
_symmetry_space_group_name_H-M 'C 1 2/c 1'
_atom_sites_solution_hydrogens difmap
_atom_sites_solution_primary direct
_atom_sites_solution_secondary difmap
_audit_creation_method SHELXL-97
_cell_angle_alpha 90.00
_cell_angle_beta 105.467(2)
_cell_angle_gamma 90.00
_cell_formula_units_Z 4
_cell_length_a 13.2071(3)
_cell_length_b 13.3999(3)
_cell_length_c 14.0838(3)
_cell_measurement_reflns_used 5915
_cell_measurement_temperature 102(2)
_cell_measurement_theta_max 26.31
_cell_measurement_theta_min 1.88
_cell_volume 2402.20(10)
_computing_cell_refinement
;
CrysAlisPro, Agilent Technologies,
Version 1.171.35.11 (release 16-05-2011 CrysAlis171 .NET)
(compiled May 16 2011,17:55:39)
;
_computing_data_collection
;
CrysAlisPro, Agilent Technologies,
Version 1.171.35.11 (release 16-05-2011 CrysAlis171 .NET)
(compiled May 16 2011,17:55:39)
;
_computing_data_reduction
;
CrysAlisPro, Agilent Technologies,
Version 1.171.35.11 (release 16-05-2011 CrysAlis171 .NET)
(compiled May 16 2011,17:55:39)
;
_computing_molecular_graphics 'SHELXTL v6.10 (Sheldrick, 2008)'
_computing_publication_material 'SHELXTL v6.10 (Sheldrick, 2008)'
_computing_structure_refinement 'SHELXL-97 (Sheldrick, 2008)'
_computing_structure_solution 'SHELXS-97 (Sheldrick, 2008)'
_diffrn_ambient_temperature 102(2)
_diffrn_detector_area_resol_mean 15.989
_diffrn_measured_fraction_theta_full 1.000
_diffrn_measured_fraction_theta_max 1.000
_diffrn_measurement_device_type 'Goniometer KM4/Xcalibur, detector: Sapphire3'
_diffrn_measurement_method '\w scans'
_diffrn_radiation_monochromator graphite
_diffrn_radiation_source 'Enhance (Mo) X-ray Source'
_diffrn_radiation_type MoK\a
_diffrn_radiation_wavelength 0.71073
_diffrn_reflns_av_R_equivalents 0.0288
_diffrn_reflns_av_sigmaI/netI 0.0281
_diffrn_reflns_limit_h_max 16
_diffrn_reflns_limit_h_min -16
_diffrn_reflns_limit_k_max 14
_diffrn_reflns_limit_k_min -16
_diffrn_reflns_limit_l_max 17
_diffrn_reflns_limit_l_min -17
_diffrn_reflns_number 10051
_diffrn_reflns_theta_full 26.24
_diffrn_reflns_theta_max 26.24
_diffrn_reflns_theta_min 2.21
_exptl_absorpt_coefficient_mu 3.689
_exptl_absorpt_correction_T_max 0.858
_exptl_absorpt_correction_T_min 0.534
_exptl_absorpt_correction_type analytical
_exptl_absorpt_process_details
;
CrysAlisPro, Agilent Technologies,
Version 1.171.35.11 (release 16-05-2011 CrysAlis171 .NET)
(compiled May 16 2011,17:55:39)
Analytical numeric absorption correction using a multifaceted crystal
            model based on expressions derived by R.C. Clark & J.S. Reid.
(Clark, R. C. & Reid, J. S. (1995). Acta Cryst. A51, 887-897)
;
_exptl_crystal_colour 'dark red'
_exptl_crystal_density_diffrn 1.754
_exptl_crystal_density_method 'not measured'
_exptl_crystal_description 'irregular shape'
_exptl_crystal_F_000 1256
_exptl_crystal_size_max 0.31
_exptl_crystal_size_mid 0.09
_exptl_crystal_size_min 0.06
_refine_diff_density_max 0.534
_refine_diff_density_min -0.333
_refine_diff_density_rms 0.074
_refine_ls_extinction_method none
_refine_ls_goodness_of_fit_ref 1.076
_refine_ls_hydrogen_treatment mixed
_refine_ls_matrix_type full
_refine_ls_number_parameters 164
_refine_ls_number_reflns 2429
_refine_ls_number_restraints 1
_refine_ls_restrained_S_all 1.078
_refine_ls_R_factor_all 0.0289
_refine_ls_R_factor_gt 0.0240
_refine_ls_shift/su_max 0.001
_refine_ls_shift/su_mean 0.000
_refine_ls_structure_factor_coef Fsqd
_refine_ls_weighting_details 'calc w=1/[\s^2^(Fo^2^)+(0.0216P)^2^+5.6323P] where P=(Fo^2^+2Fc^2^)/3'
_refine_ls_weighting_scheme calc
_refine_ls_wR_factor_gt 0.0596
_refine_ls_wR_factor_ref 0.0615
_reflns_number_gt 2181
_reflns_number_total 2429
_reflns_threshold_expression I>2\s(I)
_cod_data_source_file 13c_LS.cif
_cod_data_source_block 13c_LS
_cod_original_cell_volume 2402.20(9)
_cod_original_sg_symbol_H-M 'C 2/c'
_cod_database_code 4341719

loop_
_symmetry_equiv_pos_as_xyz
'x, y, z'
'-x, y, -z+1/2'
'x+1/2, y+1/2, z'
'-x+1/2, y+1/2, -z+1/2'
'-x, -y, -z'
'x, -y, z-1/2'
'-x+1/2, -y+1/2, -z'
'x+1/2, -y+1/2, z-1/2'

loop_
_atom_site_label
_atom_site_type_symbol
_atom_site_fract_x
_atom_site_fract_y
_atom_site_fract_z
_atom_site_U_iso_or_equiv
_atom_site_adp_type
_atom_site_occupancy
_atom_site_symmetry_multiplicity
_atom_site_calc_flag
_atom_site_refinement_flags
Fe1 Fe 0.0000 0.57422(3) 0.7500 0.01114(11) Uani 1 2 d S
Se1 Se 0.357947(18) 0.526290(19) 0.722769(17) 0.01970(9) Uani 1 1 d .
C1 C 0.01969(18) 0.76292(18) 0.65121(16) 0.0173(5) Uani 1 1 d .
H1 H 0.0732 0.7732 0.7106 0.021 Uiso 1 1 calc R
C2 C -0.00206(19) 0.83909(18) 0.58387(16) 0.0203(5) Uani 1 1 d .
H2 H 0.0336 0.9012 0.5976 0.024 Uiso 1 1 calc R
C3 C -0.07744(19) 0.82367(18) 0.49495(16) 0.0205(5) Uani 1 1 d .
H3 H -0.0963 0.8765 0.4486 0.025 Uiso 1 1 calc R
C4 C -0.12453(18) 0.73196(18) 0.47431(16) 0.0174(5) Uani 1 1 d .
C5 C -0.09757(17) 0.65758(17) 0.54831(15) 0.0145(4) Uani 1 1 d .
C6 C -0.11166(17) 0.47155(17) 0.56601(15) 0.0137(4) Uani 1 1 d .
C7 C -0.15234(18) 0.38710(18) 0.51056(16) 0.0183(5) Uani 1 1 d .
H7 H -0.1958 0.3941 0.4452 0.022 Uiso 1 1 calc R
C8 C -0.12910(18) 0.29444(18) 0.55116(16) 0.0188(5) Uani 1 1 d .
H8 H -0.1542 0.2364 0.5135 0.023 Uiso 1 1 calc R
C9 C -0.06852(18) 0.28588(18) 0.64786(16) 0.0172(5) Uani 1 1 d .
H9 H -0.0539 0.2224 0.6785 0.021 Uiso 1 1 calc R
C10 C -0.03025(16) 0.37187(17) 0.69819(15) 0.0138(4) Uani 1 1 d .
C11 C -0.19946(19) 0.71007(18) 0.37573(16) 0.0206(5) Uani 1 1 d .
H11A H -0.2082 0.7699 0.3344 0.031 Uiso 1 1 calc R
H11B H -0.2677 0.6903 0.3849 0.031 Uiso 1 1 calc R
H11C H -0.1714 0.6558 0.3437 0.031 Uiso 1 1 calc R
C12 C 0.22871(17) 0.55388(17) 0.73594(15) 0.0135(4) Uani 1 1 d .
N1 N -0.03067(14) 0.67373(14) 0.63802(13) 0.0145(4) Uani 1 1 d .
N2 N -0.14188(15) 0.56418(15) 0.52484(14) 0.0159(4) Uani 1 1 d D
H2A H -0.1834(19) 0.562(2) 0.4728(16) 0.016(7) Uiso 1 1 d D
N3 N -0.04737(14) 0.46497(13) 0.65734(12) 0.0122(4) Uani 1 1 d .
N4 N 0.14428(15) 0.57146(14) 0.74025(13) 0.0147(4) Uani 1 1 d .

loop_
_atom_site_aniso_label
_atom_site_aniso_U_11
_atom_site_aniso_U_22
_atom_site_aniso_U_33
_atom_site_aniso_U_23
_atom_site_aniso_U_13
_atom_site_aniso_U_12
Fe1 0.0110(2) 0.0136(2) 0.0083(2) 0.000 0.00185(16) 0.000
Se1 0.01373(13) 0.02184(15) 0.02292(13) 0.00162(9) 0.00384(9) 0.00281(9)
C1 0.0161(11) 0.0206(12) 0.0162(10) -0.0023(9) 0.0060(9) -0.0017(9)
C2 0.0251(13) 0.0161(12) 0.0206(11) -0.0013(9) 0.0077(10) -0.0029(10)
C3 0.0256(13) 0.0192(12) 0.0171(11) 0.0052(9) 0.0066(10) 0.0023(10)
C4 0.0179(11) 0.0207(12) 0.0144(10) 0.0016(9) 0.0056(9) 0.0028(10)
C5 0.0148(11) 0.0161(11) 0.0133(10) 0.0006(8) 0.0051(8) 0.0008(9)
C6 0.0125(10) 0.0173(12) 0.0118(9) 0.0004(8) 0.0037(8) 0.0002(9)
C7 0.0169(11) 0.0241(13) 0.0115(10) -0.0017(9) -0.0003(8) -0.0008(10)
C8 0.0187(11) 0.0187(12) 0.0176(11) -0.0057(9) 0.0026(9) -0.0033(10)
C9 0.0187(11) 0.0144(12) 0.0177(10) 0.0004(9) 0.0034(9) 0.0010(9)
C10 0.0117(10) 0.0169(11) 0.0136(10) 0.0007(9) 0.0047(9) 0.0012(9)
C11 0.0225(12) 0.0238(13) 0.0139(10) 0.0047(9) 0.0021(9) 0.0017(10)
C12 0.0156(11) 0.0126(11) 0.0107(10) 0.0008(8) 0.0007(8) -0.0012(9)
N1 0.0147(9) 0.0165(10) 0.0129(8) -0.0013(7) 0.0044(7) -0.0001(8)
N2 0.0149(10) 0.0189(10) 0.0100(9) 0.0020(8) -0.0034(8) -0.0002(8)
N3 0.0108(9) 0.0159(10) 0.0101(8) -0.0001(7) 0.0033(7) 0.0002(7)
N4 0.0173(10) 0.0149(10) 0.0110(8) 0.0006(7) 0.0022(7) -0.0006(8)

loop_
_atom_type_symbol
_atom_type_description
_atom_type_scat_dispersion_real
_atom_type_scat_dispersion_imag
_atom_type_scat_source
C C 0.0033 0.0016 'International Tables Vol C Tables 4.2.6.8 and 6.1.1.4'
H H 0.0000 0.0000 'International Tables Vol C Tables 4.2.6.8 and 6.1.1.4'
Fe Fe 0.3463 0.8444 'International Tables Vol C Tables 4.2.6.8 and 6.1.1.4'
N N 0.0061 0.0033 'International Tables Vol C Tables 4.2.6.8 and 6.1.1.4'
Se Se -0.0929 2.2259 'International Tables Vol C Tables 4.2.6.8 and 6.1.1.4'

loop_
_geom_angle_atom_site_label_1
_geom_angle_atom_site_label_2
_geom_angle_atom_site_label_3
_geom_angle
_geom_angle_site_symmetry_1
_geom_angle_site_symmetry_3
N4 Fe1 N4 177.82(12) . 2_556
N4 Fe1 N3 94.81(8) . .
N4 Fe1 N3 83.55(8) 2_556 .
N4 Fe1 N3 83.55(8) . 2_556
N4 Fe1 N3 94.81(8) 2_556 2_556
N3 Fe1 N3 82.69(11) . 2_556
N4 Fe1 N1 87.35(7) . .
N4 Fe1 N1 94.09(8) 2_556 .
N3 Fe1 N1 90.65(7) . .
N3 Fe1 N1 168.21(7) 2_556 .
N4 Fe1 N1 94.09(8) . 2_556
N4 Fe1 N1 87.35(7) 2_556 2_556
N3 Fe1 N1 168.21(7) . 2_556
N3 Fe1 N1 90.65(7) 2_556 2_556
N1 Fe1 N1 97.49(11) . 2_556
N1 C1 C2 123.8(2) . .
N1 C1 H1 118.1 . .
C2 C1 H1 118.1 . .
C1 C2 C3 118.7(2) . .
C1 C2 H2 120.7 . .
C3 C2 H2 120.7 . .
C4 C3 C2 119.9(2) . .
C4 C3 H3 120.1 . .
C2 C3 H3 120.1 . .
C3 C4 C5 117.6(2) . .
C3 C4 C11 121.3(2) . .
C5 C4 C11 121.1(2) . .
N1 C5 N2 119.82(19) . .
N1 C5 C4 123.2(2) . .
N2 C5 C4 116.94(19) . .
N3 C6 N2 119.9(2) . .
N3 C6 C7 122.2(2) . .
N2 C6 C7 117.85(19) . .
C8 C7 C6 119.4(2) . .
C8 C7 H7 120.3 . .
C6 C7 H7 120.3 . .
C7 C8 C9 119.5(2) . .
C7 C8 H8 120.3 . .
C9 C8 H8 120.3 . .
C10 C9 C8 118.2(2) . .
C10 C9 H9 120.9 . .
C8 C9 H9 120.9 . .
N3 C10 C9 123.39(19) . .
N3 C10 C10 113.85(11) . 2_556
C9 C10 C10 122.74(13) . 2_556
C4 C11 H11A 109.5 . .
C4 C11 H11B 109.5 . .
H11A C11 H11B 109.5 . .
C4 C11 H11C 109.5 . .
H11A C11 H11C 109.5 . .
H11B C11 H11C 109.5 . .
N4 C12 Se1 177.21(19) . .
C5 N1 C1 116.32(19) . .
C5 N1 Fe1 124.63(16) . .
C1 N1 Fe1 119.03(15) . .
C6 N2 C5 130.94(19) . .
C6 N2 H2A 114(2) . .
C5 N2 H2A 114(2) . .
C6 N3 C10 117.05(19) . .
C6 N3 Fe1 126.89(15) . .
C10 N3 Fe1 114.58(14) . .
C12 N4 Fe1 169.31(19) . .

loop_
_geom_bond_atom_site_label_1
_geom_bond_atom_site_label_2
_geom_bond_distance
_geom_bond_site_symmetry_2
Fe1 N4 1.9470(19) .
Fe1 N4 1.9470(19) 2_556
Fe1 N3 1.9500(18) .
Fe1 N3 1.9500(18) 2_556
Fe1 N1 2.0221(18) .
Fe1 N1 2.0221(18) 2_556
Se1 C12 1.804(2) .
C1 N1 1.356(3) .
C1 C2 1.371(3) .
C1 H1 0.9500 .
C2 C3 1.392(3) .
C2 H2 0.9500 .
C3 C4 1.373(3) .
C3 H3 0.9500 .
C4 C5 1.417(3) .
C4 C11 1.503(3) .
C5 N1 1.352(3) .
C5 N2 1.384(3) .
C6 N3 1.342(3) .
C6 N2 1.383(3) .
C6 C7 1.398(3) .
C7 C8 1.367(3) .
C7 H7 0.9500 .
C8 C9 1.388(3) .
C8 H8 0.9500 .
C9 C10 1.376(3) .
C9 H9 0.9500 .
C10 N3 1.367(3) .
C10 C10 1.465(4) 2_556
C11 H11A 0.9800 .
C11 H11B 0.9800 .
C11 H11C 0.9800 .
C12 N4 1.157(3) .
N2 H2A 0.79(2) .

loop_
_geom_hbond_atom_site_label_D
_geom_hbond_atom_site_label_H
_geom_hbond_atom_site_label_A
_geom_hbond_distance_DH
_geom_hbond_distance_HA
_geom_hbond_distance_DA
_geom_hbond_angle_DHA
_geom_hbond_site_symmetry_A
N2 H2A Se1 0.79(2) 3.30(2) 4.0579(19) 161(2) 5_566

loop_
_geom_torsion_atom_site_label_1
_geom_torsion_atom_site_label_2
_geom_torsion_atom_site_label_3
_geom_torsion_atom_site_label_4
_geom_torsion
_geom_torsion_site_symmetry_1
_geom_torsion_site_symmetry_4
N1 C1 C2 C3 -2.4(4) . .
C1 C2 C3 C4 -3.2(3) . .
C2 C3 C4 C5 3.4(3) . .
C2 C3 C4 C11 -174.8(2) . .
C3 C4 C5 N1 1.9(3) . .
C11 C4 C5 N1 -180.0(2) . .
C3 C4 C5 N2 -177.1(2) . .
C11 C4 C5 N2 1.1(3) . .
N3 C6 C7 C8 2.2(3) . .
N2 C6 C7 C8 -176.2(2) . .
C6 C7 C8 C9 2.2(3) . .
C7 C8 C9 C10 -2.7(3) . .
C8 C9 C10 N3 -1.1(3) . .
C8 C9 C10 C10 177.0(2) . 2_556
N2 C5 N1 C1 171.92(19) . .
C4 C5 N1 C1 -7.0(3) . .
N2 C5 N1 Fe1 -6.9(3) . .
C4 C5 N1 Fe1 174.17(16) . .
C2 C1 N1 C5 7.3(3) . .
C2 C1 N1 Fe1 -173.79(18) . .
N4 Fe1 N1 C5 116.38(18) . .
N4 Fe1 N1 C5 -61.98(18) 2_556 .
N3 Fe1 N1 C5 21.59(18) . .
N3 Fe1 N1 C5 76.9(4) 2_556 .
N1 Fe1 N1 C5 -149.8(2) 2_556 .
N4 Fe1 N1 C1 -62.40(17) . .
N4 Fe1 N1 C1 119.24(16) 2_556 .
N3 Fe1 N1 C1 -157.19(17) . .
N3 Fe1 N1 C1 -101.9(4) 2_556 .
N1 Fe1 N1 C1 31.38(13) 2_556 .
N3 C6 N2 C5 19.9(3) . .
C7 C6 N2 C5 -161.7(2) . .
N1 C5 N2 C6 -19.6(3) . .
C4 C5 N2 C6 159.4(2) . .
N2 C6 N3 C10 172.57(19) . .
C7 C6 N3 C10 -5.7(3) . .
N2 C6 N3 Fe1 7.3(3) . .
C7 C6 N3 Fe1 -170.98(16) . .
C9 C10 N3 C6 5.3(3) . .
C10 C10 N3 C6 -173.0(2) 2_556 .
C9 C10 N3 Fe1 172.32(17) . .
C10 C10 N3 Fe1 -6.0(3) 2_556 .
N4 Fe1 N3 C6 -109.37(18) . .
N4 Fe1 N3 C6 72.07(18) 2_556 .
N3 Fe1 N3 C6 167.8(2) 2_556 .
N1 Fe1 N3 C6 -21.97(18) . .
N1 Fe1 N3 C6 111.8(4) 2_556 .
N4 Fe1 N3 C10 85.08(15) . .
N4 Fe1 N3 C10 -93.48(15) 2_556 .
N3 Fe1 N3 C10 2.23(11) 2_556 .
N1 Fe1 N3 C10 172.48(15) . .
N1 Fe1 N3 C10 -53.8(4) 2_556 .
N3 Fe1 N4 C12 -45.9(9) . .
N3 Fe1 N4 C12 36.1(9) 2_556 .
N1 Fe1 N4 C12 -136.3(9) . .
N1 Fe1 N4 C12 126.3(9) 2_556 .
